data_4073924
loop_
_publ_author_name
'Garc\'ia, M. Esther'
'Ramos, Alberto'
'Ruiz, Miguel A.'
'Lanfranchi, Maurizio'
'Marchio, Luciano'

_publ_section_title
;
 Structure and Bonding in the Unsaturated Hydride- and Hydrocarbyl-Bridged
 Complexes [Mo2(\h5-C5H5)2(\m-X)(\m-PCy2)(CO)2] (X = H, CH3, CH2Ph, Ph).
 Evidence for the Presence of \a-Agostic and \p-Bonding
 Interactions&#x2020;
;
_journal_issue 25
_journal_name_full Organometallics
_journal_page_first 6197
_journal_paper_doi 10.1021/om7007265
_journal_volume 26
_journal_year 2007
_chemical_formula_sum 'C31 H39 Mo2 O2 P'
_chemical_formula_weight 666.47
_chemical_name_systematic
;
 ?
;
_space_group_IT_number 14
_symmetry_cell_setting monoclinic
_symmetry_space_group_name_Hall '-P 2yab'
_symmetry_space_group_name_H-M 'P 1 21/a 1'
_atom_sites_solution_hydrogens geom
_atom_sites_solution_primary direct
_atom_sites_solution_secondary difmap
_audit_creation_method SHELXL-97
_cell_angle_alpha 90.00
_cell_angle_beta 108.74(2)
_cell_angle_gamma 90.00
_cell_formula_units_Z 4
_cell_length_a 10.308(5)
_cell_length_b 29.438(10)
_cell_length_c 9.913(4)
_cell_measurement_reflns_used 35
_cell_measurement_temperature 293(2)
_cell_measurement_theta_max 15
_cell_measurement_theta_min 5
_cell_volume 2849(2)
_computing_cell_refinement 'local programs'
_computing_data_collection 'local programs'
_computing_data_reduction 'local programs'
_computing_molecular_graphics ORTEP
_computing_publication_material 'WinGX package'
_computing_structure_refinement 'SHELXL-97 (Sheldrick, 1997)'
_computing_structure_solution SIR-92
_diffrn_ambient_temperature 293(2)
_diffrn_measured_fraction_theta_full 0.997
_diffrn_measured_fraction_theta_max 0.997
_diffrn_measurement_device_type 'Philips PW 1100'
_diffrn_measurement_method theta/2theta
_diffrn_radiation_monochromator graphite
_diffrn_radiation_source 'fine-focus sealed tube'
_diffrn_radiation_type MoK\a
_diffrn_radiation_wavelength 0.71073
_diffrn_reflns_av_R_equivalents 0.0790
_diffrn_reflns_av_sigmaI/netI 0.1778
_diffrn_reflns_limit_h_max 11
_diffrn_reflns_limit_h_min -12
_diffrn_reflns_limit_k_max 35
_diffrn_reflns_limit_k_min 0
_diffrn_reflns_limit_l_max 11
_diffrn_reflns_limit_l_min 0
_diffrn_reflns_number 5288
_diffrn_reflns_theta_full 25.00
_diffrn_reflns_theta_max 25.00
_diffrn_reflns_theta_min 3.00
_diffrn_standards_decay_% none
_diffrn_standards_interval_count 100
_diffrn_standards_number 1
_exptl_absorpt_coefficient_mu 0.963
_exptl_absorpt_correction_type none
_exptl_crystal_colour black
_exptl_crystal_density_diffrn 1.554
_exptl_crystal_density_method 'not measured'
_exptl_crystal_description prismatic
_exptl_crystal_F_000 1360
_exptl_crystal_size_max 0.25
_exptl_crystal_size_mid 0.15
_exptl_crystal_size_min 0.15
_refine_diff_density_max 0.686
_refine_diff_density_min -0.664
_refine_diff_density_rms 0.135
_refine_ls_extinction_method none
_refine_ls_goodness_of_fit_ref 0.816
_refine_ls_hydrogen_treatment mixed
_refine_ls_matrix_type full
_refine_ls_number_parameters 333
_refine_ls_number_reflns 4996
_refine_ls_number_restraints 0
_refine_ls_restrained_S_all 0.816
_refine_ls_R_factor_all 0.1493
_refine_ls_R_factor_gt 0.0508
_refine_ls_shift/su_max 0.002
_refine_ls_shift/su_mean 0.000
_refine_ls_structure_factor_coef Fsqd
_refine_ls_weighting_details 'calc w=1/[\s^2^(Fo^2^)+(0.0102P)^2^+0.0000P] where P=(Fo^2^+2Fc^2^)/3'
_refine_ls_weighting_scheme calc
_refine_ls_wR_factor_gt 0.0580
_refine_ls_wR_factor_ref 0.0713
_reflns_number_gt 2504
_reflns_number_total 4996
_reflns_threshold_expression >2sigma(I)
_cod_data_source_file om7007265-file002.cif
_cod_data_source_block compound3
_cod_original_sg_symbol_H-M P21/a
_cod_database_code 4073924

loop_
_symmetry_equiv_pos_as_xyz
'x, y, z'
'-x+1/2, y+1/2, -z'
'-x, -y, -z'
'x-1/2, -y-1/2, z'

loop_
_atom_site_label
_atom_site_type_symbol
_atom_site_fract_x
_atom_site_fract_y
_atom_site_fract_z
_atom_site_U_iso_or_equiv
_atom_site_adp_type
_atom_site_occupancy
_atom_site_symmetry_multiplicity
_atom_site_calc_flag
_atom_site_refinement_flags
C1 C 0.6344(7) 0.1945(2) -0.0682(7) 0.0264(18) Uani 1 1 d .
C2 C 0.4789(7) 0.1931(2) -0.1316(7) 0.0308(18) Uani 1 1 d .
C3 C 0.4174(8) 0.2073(2) -0.2703(8) 0.047(2) Uani 1 1 d .
H3 H 0.4718 0.2165 -0.3240 0.057 Uiso 1 1 calc R
C4 C 0.2766(9) 0.2079(3) -0.3307(9) 0.064(3) Uani 1 1 d .
H4 H 0.2377 0.2174 -0.4245 0.076 Uiso 1 1 calc R
C5 C 0.1932(8) 0.1947(3) -0.2538(11) 0.070(3) Uani 1 1 d .
H5 H 0.0984 0.1952 -0.2944 0.084 Uiso 1 1 calc R
C6 C 0.2528(7) 0.1810(3) -0.1175(9) 0.057(2) Uani 1 1 d .
H6 H 0.1973 0.1725 -0.0640 0.068 Uiso 1 1 calc R
C7 C 0.3951(7) 0.1791(2) -0.0543(7) 0.0407(19) Uani 1 1 d .
H7 H 0.4332 0.1687 0.0386 0.049 Uiso 1 1 calc R
C8 C 0.9187(7) 0.1947(2) 0.0914(7) 0.0309(18) Uani 1 1 d .
C9 C 0.7021(7) 0.1741(3) 0.3673(7) 0.0354(18) Uani 1 1 d .
H9 H 0.6447 0.1514 0.3807 0.042 Uiso 1 1 calc R
C10 C 0.6611(8) 0.2144(3) 0.2892(7) 0.043(2) Uani 1 1 d .
H10 H 0.5712 0.2230 0.2416 0.052 Uiso 1 1 calc R
C11 C 0.7794(8) 0.2395(2) 0.2952(7) 0.044(2) Uani 1 1 d .
H11 H 0.7817 0.2677 0.2535 0.052 Uiso 1 1 calc R
C12 C 0.8925(7) 0.2141(2) 0.3758(7) 0.038(2) Uani 1 1 d .
H12 H 0.9839 0.2223 0.3957 0.046 Uiso 1 1 calc R
C13 C 0.8457(7) 0.1745(2) 0.4213(6) 0.0342(18) Uani 1 1 d .
H13 H 0.9004 0.1521 0.4779 0.041 Uiso 1 1 calc R
C14 C 0.6039(7) 0.0976(2) -0.0117(8) 0.036(2) Uani 1 1 d .
C15 C 0.7997(17) 0.1438(4) -0.2651(11) 0.094(4) Uani 1 1 d .
H15 H 0.8211 0.1736 -0.2819 0.113 Uiso 1 1 calc R
C16 C 0.6702(13) 0.1255(6) -0.3061(9) 0.091(5) Uani 1 1 d .
H16 H 0.5889 0.1406 -0.3531 0.109 Uiso 1 1 calc R
C17 C 0.6837(15) 0.0800(5) -0.2641(12) 0.090(4) Uani 1 1 d .
H17 H 0.6138 0.0588 -0.2775 0.108 Uiso 1 1 calc R
C18 C 0.8209(15) 0.0731(3) -0.1989(9) 0.069(3) Uani 1 1 d .
H18 H 0.8612 0.0457 -0.1612 0.083 Uiso 1 1 calc R
C19 C 0.8887(9) 0.1125(5) -0.1981(10) 0.068(3) Uani 1 1 d .
H19 H 0.9825 0.1168 -0.1570 0.082 Uiso 1 1 calc R
C20 C 1.0816(6) 0.1035(2) 0.2039(7) 0.0264(17) Uani 1 1 d .
H20 H 1.0978 0.1263 0.1390 0.032 Uiso 1 1 calc R
C21 C 1.1456(6) 0.0596(2) 0.1733(7) 0.039(2) Uani 1 1 d .
H21A H 1.1338 0.0360 0.2366 0.047 Uiso 1 1 calc R
H21B H 1.0978 0.0501 0.0763 0.047 Uiso 1 1 calc R
C22 C 1.2975(7) 0.0646(2) 0.1925(8) 0.049(2) Uani 1 1 d .
H22A H 1.3339 0.0355 0.1758 0.059 Uiso 1 1 calc R
H22B H 1.3091 0.0860 0.1229 0.059 Uiso 1 1 calc R
C23 C 1.3761(7) 0.0810(2) 0.3400(8) 0.052(2) Uani 1 1 d .
H23A H 1.3746 0.0578 0.4088 0.062 Uiso 1 1 calc R
H23B H 1.4708 0.0863 0.3465 0.062 Uiso 1 1 calc R
C24 C 1.3161(6) 0.1242(3) 0.3756(8) 0.064(3) Uani 1 1 d .
H24A H 1.3305 0.1485 0.3161 0.077 Uiso 1 1 calc R
H24B H 1.3636 0.1321 0.4741 0.077 Uiso 1 1 calc R
C25 C 1.1610(6) 0.1198(2) 0.3534(7) 0.046(2) Uani 1 1 d .
H25A H 1.1475 0.0985 0.4224 0.055 Uiso 1 1 calc R
H25B H 1.1255 0.1490 0.3698 0.055 Uiso 1 1 calc R
C26 C 0.8661(6) 0.0493(2) 0.2592(7) 0.0290(17) Uani 1 1 d .
H26 H 0.9549 0.0418 0.3294 0.035 Uiso 1 1 calc R
C27 C 0.7656(7) 0.0549(2) 0.3422(7) 0.039(2) Uani 1 1 d .
H27A H 0.6782 0.0652 0.2780 0.046 Uiso 1 1 calc R
H27B H 0.7998 0.0780 0.4149 0.046 Uiso 1 1 calc R
C28 C 0.7445(7) 0.0104(2) 0.4131(8) 0.047(2) Uani 1 1 d .
H28A H 0.8290 0.0024 0.4869 0.057 Uiso 1 1 calc R
H28B H 0.6745 0.0150 0.4579 0.057 Uiso 1 1 calc R
C29 C 0.7020(8) -0.0284(2) 0.3072(8) 0.054(2) Uani 1 1 d .
H29A H 0.6930 -0.0561 0.3563 0.065 Uiso 1 1 calc R
H29B H 0.6140 -0.0217 0.2369 0.065 Uiso 1 1 calc R
C30 C 0.8084(8) -0.0347(2) 0.2346(8) 0.051(2) Uani 1 1 d .
H30A H 0.7812 -0.0594 0.1667 0.061 Uiso 1 1 calc R
H30B H 0.8951 -0.0427 0.3049 0.061 Uiso 1 1 calc R
C31 C 0.8266(6) 0.0085(2) 0.1573(7) 0.0357(19) Uani 1 1 d .
H31A H 0.7418 0.0152 0.0819 0.043 Uiso 1 1 calc R
H31B H 0.8973 0.0036 0.1138 0.043 Uiso 1 1 calc R
O1 O 1.0075(5) 0.20960(15) 0.0540(5) 0.0461(15) Uani 1 1 d .
O2 O 0.5167(5) 0.07633(16) 0.0096(5) 0.0554(16) Uani 1 1 d .
P P 0.89333(17) 0.10228(6) 0.16736(19) 0.0239(5) Uani 1 1 d .
Mo1 Mo 0.78029(6) 0.17376(2) 0.16755(6) 0.02363(16) Uani 1 1 d .
Mo2 Mo 0.74942(6) 0.12742(2) -0.06160(6) 0.02516(16) Uani 1 1 d .
H2 H 0.680(5) 0.2110(18) -0.132(6) 0.04(2) Uiso 1 1 d .
H1 H 0.653(6) 0.216(2) 0.018(7) 0.06(2) Uiso 1 1 d .

loop_
_atom_site_aniso_label
_atom_site_aniso_U_11
_atom_site_aniso_U_22
_atom_site_aniso_U_33
_atom_site_aniso_U_23
_atom_site_aniso_U_13
_atom_site_aniso_U_12
C1 0.021(4) 0.043(5) 0.010(4) 0.000(4) -0.001(3) -0.002(4)
C2 0.026(4) 0.026(4) 0.031(4) -0.010(4) -0.004(4) 0.007(3)
C3 0.044(5) 0.049(6) 0.043(5) -0.004(4) 0.006(4) 0.005(4)
C4 0.037(5) 0.085(7) 0.050(6) 0.008(5) -0.014(5) 0.016(6)
C5 0.014(5) 0.087(8) 0.091(8) -0.002(6) -0.007(5) 0.018(5)
C6 0.026(5) 0.062(6) 0.083(7) -0.002(5) 0.019(5) -0.007(5)
C7 0.034(5) 0.046(5) 0.045(5) 0.004(4) 0.017(4) 0.004(4)
C8 0.041(5) 0.013(4) 0.035(5) 0.006(3) 0.006(4) 0.013(4)
C9 0.032(5) 0.041(5) 0.036(5) -0.007(4) 0.015(4) 0.000(4)
C10 0.046(5) 0.057(6) 0.030(5) -0.016(4) 0.017(4) 0.015(5)
C11 0.070(6) 0.027(5) 0.035(5) -0.007(4) 0.019(5) -0.002(5)
C12 0.033(5) 0.051(6) 0.028(5) -0.005(4) 0.005(4) -0.006(4)
C13 0.052(5) 0.036(5) 0.016(4) -0.002(4) 0.012(4) 0.006(4)
C14 0.032(5) 0.028(5) 0.046(5) 0.002(4) 0.009(4) 0.004(4)
C15 0.156(13) 0.097(10) 0.055(8) 0.023(7) 0.068(9) 0.030(11)
C16 0.065(8) 0.166(13) 0.021(5) -0.020(8) -0.016(5) 0.079(10)
C17 0.092(10) 0.120(11) 0.074(9) -0.081(8) 0.049(8) -0.072(9)
C18 0.133(11) 0.048(7) 0.036(6) -0.012(5) 0.039(7) 0.030(7)
C19 0.044(6) 0.109(10) 0.065(8) -0.046(7) 0.039(6) -0.018(7)
C20 0.018(4) 0.028(4) 0.034(4) 0.008(3) 0.010(4) 0.005(3)
C21 0.036(5) 0.034(5) 0.048(5) -0.007(4) 0.013(4) 0.009(4)
C22 0.039(5) 0.054(5) 0.068(6) -0.002(5) 0.035(5) 0.010(4)
C23 0.024(5) 0.049(6) 0.080(7) 0.004(5) 0.014(5) 0.005(4)
C24 0.023(4) 0.073(6) 0.077(6) -0.024(6) -0.011(4) 0.006(5)
C25 0.025(4) 0.046(5) 0.059(5) -0.016(5) 0.000(4) 0.016(4)
C26 0.031(4) 0.026(4) 0.030(4) 0.011(4) 0.012(4) 0.007(3)
C27 0.053(5) 0.033(5) 0.036(5) 0.002(4) 0.022(4) -0.004(4)
C28 0.057(5) 0.047(5) 0.045(5) 0.016(5) 0.027(5) -0.005(5)
C29 0.063(6) 0.045(5) 0.053(6) 0.005(5) 0.018(5) -0.019(5)
C30 0.060(6) 0.029(5) 0.069(6) 0.002(4) 0.027(5) -0.001(4)
C31 0.035(5) 0.029(5) 0.046(5) -0.006(4) 0.017(4) -0.003(4)
O1 0.044(3) 0.036(3) 0.066(4) 0.000(3) 0.028(3) -0.009(3)
O2 0.035(3) 0.057(4) 0.073(4) 0.003(3) 0.016(3) -0.010(3)
P 0.0224(11) 0.0269(11) 0.0236(11) 0.0006(9) 0.0091(9) 0.0006(9)
Mo1 0.0231(3) 0.0260(4) 0.0214(3) -0.0005(3) 0.0067(3) 0.0024(3)
Mo2 0.0231(3) 0.0323(4) 0.0201(3) -0.0023(3) 0.0070(3) -0.0009(3)

loop_
_atom_type_symbol
_atom_type_description
_atom_type_scat_dispersion_real
_atom_type_scat_dispersion_imag
_atom_type_scat_source
C C 0.0033 0.0016 'International Tables Vol C Tables 4.2.6.8 and 6.1.1.4'
H H 0.0000 0.0000 'International Tables Vol C Tables 4.2.6.8 and 6.1.1.4'
O O 0.0106 0.0060 'International Tables Vol C Tables 4.2.6.8 and 6.1.1.4'
P P 0.1023 0.0942 'International Tables Vol C Tables 4.2.6.8 and 6.1.1.4'
Mo Mo -1.6832 0.6857 'International Tables Vol C Tables 4.2.6.8 and 6.1.1.4'

loop_
_geom_angle_atom_site_label_1
_geom_angle_atom_site_label_2
_geom_angle_atom_site_label_3
_geom_angle
C2 C1 Mo2 116.9(5)
C2 C1 Mo1 129.6(5)
Mo2 C1 Mo1 66.37(18)
C3 C2 C7 118.1(7)
C3 C2 C1 119.2(7)
C7 C2 C1 122.7(6)
C2 C3 C4 121.2(8)
C5 C4 C3 120.8(8)
C6 C5 C4 118.3(7)
C5 C6 C7 122.2(8)
C2 C7 C6 119.4(7)
O1 C8 Mo1 174.8(6)
C13 C9 C10 107.3(7)
C13 C9 Mo1 73.6(3)
C10 C9 Mo1 70.5(4)
C9 C10 C11 108.5(7)
C9 C10 Mo1 74.6(4)
C11 C10 Mo1 72.3(4)
C12 C11 C10 107.0(7)
C12 C11 Mo1 73.5(4)
C10 C11 Mo1 72.1(4)
C13 C12 C11 108.7(6)
C13 C12 Mo1 74.7(4)
C11 C12 Mo1 71.5(4)
C12 C13 C9 108.5(7)
C12 C13 Mo1 71.1(4)
C9 C13 Mo1 72.0(4)
O2 C14 Mo2 173.6(7)
C19 C15 C16 109.0(11)
C19 C15 Mo2 74.1(5)
C16 C15 Mo2 72.8(6)
C15 C16 C17 107.1(10)
C15 C16 Mo2 72.3(5)
C17 C16 Mo2 75.0(6)
C18 C17 C16 105.8(9)
C18 C17 Mo2 73.5(5)
C16 C17 Mo2 70.2(5)
C19 C18 C17 109.2(10)
C19 C18 Mo2 70.9(5)
C17 C18 Mo2 72.8(5)
C15 C19 C18 108.8(10)
C15 C19 Mo2 72.5(5)
C18 C19 Mo2 75.5(5)
C25 C20 C21 109.2(5)
C25 C20 P 113.4(4)
C21 C20 P 115.9(4)
C22 C21 C20 112.7(5)
C23 C22 C21 111.3(6)
C24 C23 C22 111.4(6)
C23 C24 C25 112.3(6)
C20 C25 C24 111.9(6)
C27 C26 C31 110.9(5)
C27 C26 P 114.0(4)
C31 C26 P 112.4(4)
C26 C27 C28 112.1(5)
C29 C28 C27 112.2(6)
C30 C29 C28 109.3(6)
C29 C30 C31 111.3(6)
C30 C31 C26 111.7(6)
C20 P C26 103.4(3)
C20 P Mo2 118.0(2)
C26 P Mo2 125.1(2)
C20 P Mo1 117.3(2)
C26 P Mo1 125.5(2)
Mo2 P Mo1 65.03(5)
C8 Mo1 C10 128.8(3)
C8 Mo1 C11 94.6(3)
C10 Mo1 C11 35.5(2)
C8 Mo1 C12 88.0(3)
C10 Mo1 C12 58.2(2)
C11 Mo1 C12 35.0(2)
C8 Mo1 C9 145.6(3)
C10 Mo1 C9 34.9(2)
C11 Mo1 C9 58.4(3)
C12 Mo1 C9 57.6(2)
C8 Mo1 C13 114.7(3)
C10 Mo1 C13 57.5(2)
C11 Mo1 C13 57.7(2)
C12 Mo1 C13 34.2(2)
C9 Mo1 C13 34.36(19)
C8 Mo1 P 81.89(19)
C10 Mo1 P 142.3(2)
C11 Mo1 P 145.0(2)
C12 Mo1 P 110.00(19)
C9 Mo1 P 107.45(19)
C13 Mo1 P 92.05(17)
C8 Mo1 C1 81.3(3)
C10 Mo1 C1 96.0(3)
C11 Mo1 C1 101.9(3)
C12 Mo1 C1 134.7(3)
C9 Mo1 C1 122.3(2)
C13 Mo1 C1 153.5(2)
P Mo1 C1 111.81(18)
C8 Mo1 Mo2 73.76(19)
C10 Mo1 Mo2 142.81(19)
C11 Mo1 Mo2 154.50(18)
C12 Mo1 Mo2 158.61(18)
C9 Mo1 Mo2 139.49(18)
C13 Mo1 Mo2 147.78(18)
P Mo1 Mo2 57.29(5)
C1 Mo1 Mo2 54.54(18)
C14 Mo2 C15 137.3(4)
C14 Mo2 C1 87.8(3)
C15 Mo2 C1 93.1(4)
C14 Mo2 C16 102.5(5)
C15 Mo2 C16 34.9(3)
C1 Mo2 C16 89.2(3)
C14 Mo2 C19 138.0(4)
C15 Mo2 C19 33.4(3)
C1 Mo2 C19 124.0(4)
C16 Mo2 C19 56.9(3)
C14 Mo2 C17 85.1(3)
C15 Mo2 C17 57.3(4)
C1 Mo2 C17 118.7(5)
C16 Mo2 C17 34.9(3)
C19 Mo2 C17 56.7(3)
C14 Mo2 C18 104.5(4)
C15 Mo2 C18 55.6(3)
C1 Mo2 C18 145.0(3)
C16 Mo2 C18 56.4(3)
C19 Mo2 C18 33.6(3)
C17 Mo2 C18 33.7(3)
C14 Mo2 P 85.0(2)
C15 Mo2 P 130.8(4)
C1 Mo2 P 116.76(18)
C16 Mo2 P 153.5(3)
C19 Mo2 P 100.6(3)
C17 Mo2 P 123.0(4)
C18 Mo2 P 97.1(2)
C14 Mo2 Mo1 84.3(2)
C15 Mo2 Mo1 131.7(3)
C1 Mo2 Mo1 59.09(17)
C16 Mo2 Mo1 147.5(3)
C19 Mo2 Mo1 133.8(2)
C17 Mo2 Mo1 169.3(3)
C18 Mo2 Mo1 153.0(3)
P Mo2 Mo1 57.69(5)

loop_
_geom_bond_atom_site_label_1
_geom_bond_atom_site_label_2
_geom_bond_distance
C1 C2 1.523(8)
C1 Mo2 2.294(7)
C1 Mo1 2.416(7)
C2 C3 1.381(8)
C2 C7 1.388(8)
C3 C4 1.381(9)
C4 C5 1.376(11)
C5 C6 1.354(10)
C6 C7 1.399(8)
C8 O1 1.177(7)
C8 Mo1 1.917(7)
C9 C13 1.403(8)
C9 C10 1.404(8)
C9 Mo1 2.365(6)
C10 C11 1.412(8)
C10 Mo1 2.312(6)
C11 C12 1.401(8)
C11 Mo1 2.314(6)
C12 C13 1.390(8)
C12 Mo1 2.340(7)
C13 Mo1 2.386(6)
C14 O2 1.169(7)
C14 Mo2 1.935(7)
C15 C19 1.320(11)
C15 C16 1.374(13)
C15 Mo2 2.290(9)
C16 C17 1.396(12)
C16 Mo2 2.296(8)
C17 C18 1.369(11)
C17 Mo2 2.358(8)
C18 C19 1.353(10)
C18 Mo2 2.366(7)
C19 Mo2 2.309(7)
C20 C25 1.521(8)
C20 C21 1.525(7)
C20 P 1.857(6)
C21 C22 1.522(8)
C22 C23 1.505(8)
C23 C24 1.503(8)
C24 C25 1.548(8)
C26 C27 1.525(8)
C26 C31 1.538(7)
C26 P 1.871(6)
C27 C28 1.534(8)
C28 C29 1.518(8)
C29 C30 1.504(9)
C30 C31 1.527(8)
P Mo2 2.395(2)
P Mo1 2.406(2)
Mo1 Mo2 2.5804(11)
